data_1569524
loop_
_publ_author_name
'Pearcy, Aston C.'
'Lisboa, Lynn S.'
'Preston, Dan'
'Page, Nick B.'
'Lawrence, Tristan'
'Wright, L. James'
'Hartinger, Christian G.'
'Crowley, James D.'

_publ_section_title
;
 Exploiting reduced-symmetry ligands with pyridyl and imidazole donors to
 construct a second-generation stimuli-responsive heterobimetallic
 [PdPtL<sub>4</sub>]<sup>4+</sup> cage.
;
_journal_issue 32
_journal_name_full 'Chemical science'
_journal_page_first 8615
_journal_page_last 8623
_journal_paper_doi 10.1039/d3sc01354e
_journal_volume 14
_journal_year 2023
_chemical_formula_moiety 'C16 H24 N8 Pd, 2(B F4)'
_chemical_formula_sum 'C16 H24 B2 F8 N8 Pd'
_chemical_formula_weight 608.47
_space_group_crystal_system monoclinic
_space_group_IT_number 14
_space_group_name_Hall '-P 2yn'
_space_group_name_H-M_alt 'P 1 21/n 1'
_symmetry_Int_Tables_number 14
_audit_creation_date 2023-05-30
_audit_creation_method
;
Olex2 1.2
(compiled 2017.08.10 svn.r3458 for OlexSys, GUI svn.r5381)
;
_audit_update_record
;
2023-06-22 deposited with the CCDC.	2023-07-14 downloaded from the CCDC.
;
_cell_angle_alpha 90
_cell_angle_beta 94.673(2)
_cell_angle_gamma 90
_cell_formula_units_Z 2
_cell_length_a 7.9819(1)
_cell_length_b 10.3824(1)
_cell_length_c 14.2482(3)
_cell_measurement_reflns_used 8964
_cell_measurement_temperature 100.01(10)
_cell_measurement_theta_max 72.6660
_cell_measurement_theta_min 4.2480
_cell_volume 1176.84(3)
_computing_cell_refinement 'CrysAlisPro 1.171.39.46 (Rigaku OD, 2018)'
_computing_data_collection 'CrysAlisPro 1.171.39.46 (Rigaku OD, 2018)'
_computing_data_reduction 'CrysAlisPro 1.171.39.46 (Rigaku OD, 2018)'
_computing_molecular_graphics 'Olex2 (Dolomanov et al., 2009)'
_computing_publication_material 'Olex2 (Dolomanov et al., 2009)'
_computing_structure_refinement 'olex2.refine (Bourhis et al., 2015)'
_computing_structure_solution 'ShelXT (Sheldrick, 2015)'
_diffrn_ambient_environment N~2~
_diffrn_ambient_temperature 100.01(10)
_diffrn_detector 'CCD plate'
_diffrn_detector_area_resol_mean 10.3449
_diffrn_detector_type Atlas
_diffrn_measured_fraction_theta_full 0.9804
_diffrn_measured_fraction_theta_max 0.9804
_diffrn_measurement_details
;
List of Runs (angles in degrees, time in seconds):

  # Type    Start    End  Width  t~exp~   \w     \q     \k     \f   Frames
#--------------------------------------------------------------------------
  1  \w    -92.00  -2.00   1.00    7.00    --  -42.04 125.00  90.00   90
  2  \w   -116.00 -18.00   1.00    7.00    --  -42.04 -38.00-180.00   98
  3  \w     18.00 116.00   1.00    7.00    --   42.04  38.00  30.00   98
  4  \w     28.00 133.00   1.00   28.00    --  104.32 -30.00-180.00  105
  5  \w     22.00 109.00   1.00   28.00    --  104.32 -95.00  90.00   87
  6  \w     28.00 133.00   1.00   28.00    --  104.32 -30.00 -90.00  105
  7  \w     31.00 117.00   1.00   28.00    --  104.32-125.00-180.00   86
  8  \w     76.00 178.00   1.00   28.00    --  104.32  30.00-150.00  102
  9  \w     28.00 137.00   1.00   28.00    --  104.32 -77.00-180.00  109
 10  \w   -118.00  -9.00   1.00    7.00    --  -42.04 -77.00 -60.00  109
 11  \w   -114.00 -14.00   1.00    7.00    --  -42.04 -57.00  90.00  100
 12  \w      1.00  83.00   1.00    7.00    --   42.04 -99.00 -30.00   82
 13  \w     75.00 177.00   1.00   28.00    --  104.32  61.00-120.00  102
 14  \w     52.00 178.00   1.00   28.00    --  104.32  15.00 120.00  126
 15  \w     22.00  51.00   1.00   28.00    --  104.32 -95.00 -30.00   29
 16  \w     52.00 178.00   1.00   28.00    --  104.32  15.00   0.00  126
;
_diffrn_measurement_device 'four-circle diffractometer'
_diffrn_measurement_device_type 'SuperNova, Dual, Cu at home/near, Atlas'
_diffrn_measurement_method '\w scans'
_diffrn_orient_matrix_type 'CrysAlisPro convention (1999,Acta A55,543-557)'
_diffrn_orient_matrix_UB_11 0.1038662000
_diffrn_orient_matrix_UB_12 0.1211795000
_diffrn_orient_matrix_UB_13 -0.0186381000
_diffrn_orient_matrix_UB_21 0.1431296000
_diffrn_orient_matrix_UB_22 -0.0856316000
_diffrn_orient_matrix_UB_23 -0.0309346000
_diffrn_orient_matrix_UB_31 -0.0789769000
_diffrn_orient_matrix_UB_32 0.0038518000
_diffrn_orient_matrix_UB_33 -0.1022404000
_diffrn_radiation_monochromator mirror
_diffrn_radiation_probe x-ray
_diffrn_radiation_type 'Cu K\a'
_diffrn_radiation_wavelength 1.54184
_diffrn_reflns_av_R_equivalents 0.0310
_diffrn_reflns_av_unetI/netI 0.0135
_diffrn_reflns_limit_h_max 9
_diffrn_reflns_limit_h_min -9
_diffrn_reflns_limit_k_max 12
_diffrn_reflns_limit_k_min -12
_diffrn_reflns_limit_l_max 13
_diffrn_reflns_limit_l_min -17
_diffrn_reflns_number 9900
_diffrn_reflns_theta_full 72.8136
_diffrn_reflns_theta_max 72.81
_diffrn_reflns_theta_min 6.15
_diffrn_source 'micro-focus sealed X-ray tube'
_diffrn_source_type 'SuperNova (Cu) X-ray Source'
_exptl_absorpt_coefficient_mu 7.155
_exptl_absorpt_correction_T_max 1.000
_exptl_absorpt_correction_T_min 0.167
_exptl_absorpt_correction_type gaussian
_exptl_absorpt_process_details
;
CrysAlisPro 1.171.39.46 (Rigaku Oxford Diffraction, 2018)
Numerical absorption correction based on gaussian integration over
			a multifaceted crystal model
Empirical absorption correction using spherical harmonics,
 implemented in SCALE3 ABSPACK scaling algorithm.
;
_exptl_crystal_colour 'clear colourless'
_exptl_crystal_colour_lustre clear
_exptl_crystal_colour_primary colourless
_exptl_crystal_density_diffrn 1.7169
_exptl_crystal_description irregular
_exptl_crystal_F_000 610.6729
_exptl_crystal_size_max 0.591
_exptl_crystal_size_mid 0.324
_exptl_crystal_size_min 0.208
_refine_diff_density_max 1.2264
_refine_diff_density_min -0.7323
_refine_diff_density_rms 0.1017
_refine_ls_d_res_high 0.8070
_refine_ls_d_res_low 7.1949
_refine_ls_goodness_of_fit_ref 1.0408
_refine_ls_hydrogen_treatment constr
_refine_ls_matrix_type full
_refine_ls_number_constraints 20
_refine_ls_number_parameters 162
_refine_ls_number_reflns 2301
_refine_ls_number_restraints 0
_refine_ls_restrained_S_all 1.0408
_refine_ls_R_factor_all 0.0337
_refine_ls_R_factor_gt 0.0336
_refine_ls_shift/su_max 0.0006
_refine_ls_shift/su_mean 0.0000
_refine_ls_structure_factor_coef Fsqd
_refine_ls_weighting_details 'w=1/[\s^2^(Fo^2^)+(0.0387P)^2^+4.0006P] where P=(Fo^2^+2Fc^2^)/3'
_refine_ls_weighting_scheme calc
_refine_ls_wR_factor_gt 0.0826
_refine_ls_wR_factor_ref 0.0826
_reflns_Friedel_coverage 0.0
_reflns_limit_h_max 8
_reflns_limit_h_min -9
_reflns_limit_k_max 12
_reflns_limit_k_min 0
_reflns_limit_l_max 17
_reflns_limit_l_min -7
_reflns_number_gt 2298
_reflns_number_total 2301
_reflns_threshold_expression I>=2u(I)
_cod_data_source_file d3sc01354e2.cif
_cod_data_source_block TXLPdMI4
_cod_depositor_comments 'Adding full bibliography for 1569522--1569526.cif.'
_cod_original_sg_symbol_Hall '-P 2ybc (x-z,y,z)'
_cod_database_code 1569524
_chemical_oxdiff_formula 'C16 H24 B2 F8 N8 Pd'
_chemical_oxdiff_usercomment L1012
_reflns_odcompleteness_completeness 99.50
_reflns_odcompleteness_iscentric 1
_reflns_odcompleteness_theta 66.49
_olex2_refinement_description
;
1. Fixed Uiso
 At 1.2 times of:
  All C(H) groups
 At 1.5 times of:
  All C(H,H,H) groups
2.a Aromatic/amide H refined with riding coordinates:
 C3(H3), C6(H6), C5(H5), C7(H7), C2(H2), C1(H1)
2.b Idealised Me refined as rotating group:
 C8(H8a,H8b,H8c), C4(H4a,H4b,H4c)
;
_olex2_submission_special_instructions 'No special instructions were received'
_oxdiff_exptl_absorpt_empirical_details
;
Empirical correction (ABSPACK) includes:
- Absorption correction using spherical harmonics
- Frame scaling
;
_oxdiff_exptl_absorpt_empirical_full_max 2.613
_oxdiff_exptl_absorpt_empirical_full_min 0.666

loop_
_space_group_symop_id
_space_group_symop_operation_xyz
1 x,y,z
2 -x+1/2,y+1/2,-z+1/2
3 -x,-y,-z
4 x-1/2,-y-1/2,z-1/2

loop_
_atom_site_label
_atom_site_type_symbol
_atom_site_fract_x
_atom_site_fract_y
_atom_site_fract_z
_atom_site_U_iso_or_equiv
_atom_site_adp_type
_atom_site_occupancy
_atom_site_site_symmetry_order
_atom_site_refinement_flags_posn
_atom_site_refinement_flags_adp
_atom_site_refinement_flags_occupancy
Pd1 Pd 0.5 0.5 0.5 0.01072(11) Uani 1.000000 2 S T P
N3 N 0.6365(3) 0.6305(2) 0.43544(15) 0.0125(5) Uani 1.000000 1 . . .
N1 N 0.3467(3) 0.4751(2) 0.38051(17) 0.0142(5) Uani 1.000000 1 . . .
N4 N 0.8393(3) 0.7198(2) 0.36462(16) 0.0154(5) Uani 1.000000 1 . . .
N2 N 0.2480(3) 0.4885(2) 0.23241(18) 0.0164(5) Uani 1.000000 1 . . .
C3 C 0.3689(4) 0.5276(3) 0.2970(2) 0.0144(5) Uani 1.000000 1 . . .
H3 H 0.4559(4) 0.5835(3) 0.2853(2) 0.0173(6) Uiso 1.000000 1 R . .
C6 C 0.6144(4) 0.7622(3) 0.43720(19) 0.0158(6) Uani 1.000000 1 . . .
H6 H 0.5281(4) 0.8055(3) 0.46400(19) 0.0189(7) Uiso 1.000000 1 R . .
C5 C 0.7733(3) 0.6085(3) 0.39117(19) 0.0140(5) Uani 1.000000 1 . . .
H5 H 0.8171(3) 0.5274(3) 0.38015(19) 0.0169(6) Uiso 1.000000 1 R . .
C7 C 0.7407(4) 0.8179(3) 0.3930(2) 0.0177(6) Uani 1.000000 1 . . .
H7 H 0.7569(4) 0.9056(3) 0.3838(2) 0.0212(7) Uiso 1.000000 1 R . .
C2 C 0.1422(4) 0.4080(3) 0.2762(2) 0.0199(6) Uani 1.000000 1 . . .
H2 H 0.0470(4) 0.3670(3) 0.2486(2) 0.0239(7) Uiso 1.000000 1 R . .
C8 C 0.9927(4) 0.7329(3) 0.3156(2) 0.0262(7) Uani 1.000000 1 . . .
H8a H 1.0876(6) 0.743(3) 0.3609(2) 0.0393(10) Uiso 1.000000 1 GR . .
H8b H 1.0076(18) 0.6572(12) 0.2784(15) 0.0393(10) Uiso 1.000000 1 GR . .
H8c H 0.9834(14) 0.8071(15) 0.2753(14) 0.0393(10) Uiso 1.000000 1 GR . .
C1 C 0.2037(4) 0.4002(3) 0.3675(2) 0.0192(6) Uani 1.000000 1 . . .
H1 H 0.1571(4) 0.3522(3) 0.4140(2) 0.0230(7) Uiso 1.000000 1 R . .
C4 C 0.2313(4) 0.5272(3) 0.1330(2) 0.0227(6) Uani 1.000000 1 . . .
H4a H 0.3192(19) 0.5868(19) 0.1213(4) 0.0340(10) Uiso 1.000000 1 GR . .
H4b H 0.240(3) 0.4526(5) 0.0939(2) 0.0340(10) Uiso 1.000000 1 GR . .
H4c H 0.1241(13) 0.568(2) 0.1187(5) 0.0340(10) Uiso 1.000000 1 GR . .
B1 B 1.1958(4) 0.8005(4) 0.6045(3) 0.0216(7) Uani 1.000000 1 . . .
F1 F 1.3412(3) 0.8566(2) 0.57850(17) 0.0412(5) Uani 1.000000 1 . . .
F4 F 1.1358(3) 0.8782(3) 0.67304(17) 0.0568(7) Uani 1.000000 1 . . .
F3 F 1.2317(4) 0.6822(2) 0.6467(2) 0.0620(8) Uani 1.000000 1 . . .
F2 F 1.0787(4) 0.7906(4) 0.53062(18) 0.0727(10) Uani 1.000000 1 . . .

loop_
_atom_site_aniso_label
_atom_site_aniso_U_11
_atom_site_aniso_U_22
_atom_site_aniso_U_33
_atom_site_aniso_U_12
_atom_site_aniso_U_13
_atom_site_aniso_U_23
Pd1 0.01047(16) 0.01464(17) 0.00693(16) -0.00235(9) 0.00002(10) 0.00089(9)
N3 0.0138(11) 0.0155(11) 0.0078(10) -0.0013(9) -0.0014(8) 0.0011(9)
N1 0.0139(11) 0.0174(11) 0.0112(11) -0.0015(9) 0.0007(9) 0.0002(9)
N4 0.0157(11) 0.0178(12) 0.0126(11) -0.0050(9) 0.0013(9) 0.0011(9)
N2 0.0169(12) 0.0207(13) 0.0109(12) 0.0001(9) -0.0020(10) 0.0001(9)
C3 0.0153(14) 0.0176(13) 0.0104(13) 0.0003(11) 0.0010(10) 0.0002(11)
C6 0.0178(13) 0.0172(14) 0.0119(13) 0.0007(11) -0.0018(10) -0.0010(11)
C5 0.0149(13) 0.0142(13) 0.0131(13) -0.0013(10) 0.0014(10) -0.0000(10)
C7 0.0216(14) 0.0135(13) 0.0172(14) -0.0008(11) -0.0034(11) 0.0019(11)
C2 0.0193(14) 0.0231(15) 0.0164(14) -0.0053(12) -0.0043(11) 0.0010(12)
C8 0.0208(15) 0.0326(18) 0.0265(16) -0.0069(13) 0.0095(13) 0.0034(14)
C1 0.0186(14) 0.0231(15) 0.0154(14) -0.0070(12) -0.0018(11) 0.0030(11)
C4 0.0250(16) 0.0325(16) 0.0098(14) -0.0015(14) -0.0030(12) 0.0028(13)
B1 0.0197(16) 0.0253(18) 0.0201(17) -0.0064(14) 0.0038(13) -0.0026(14)
F1 0.0243(10) 0.0547(14) 0.0459(13) -0.0090(10) 0.0119(9) 0.0041(11)
F4 0.0535(15) 0.086(2) 0.0340(12) 0.0270(15) 0.0197(11) -0.0045(13)
F3 0.087(2) 0.0244(12) 0.0714(19) -0.0080(13) -0.0140(16) 0.0029(12)
F2 0.0572(17) 0.124(3) 0.0328(13) -0.0380(18) -0.0192(12) 0.0048(16)

loop_
_atom_type_symbol
_atom_type_scat_dispersion_real
_atom_type_scat_dispersion_imag
_atom_type_scat_Cromer_Mann_a1
_atom_type_scat_Cromer_Mann_a2
_atom_type_scat_Cromer_Mann_a3
_atom_type_scat_Cromer_Mann_a4
_atom_type_scat_Cromer_Mann_b1
_atom_type_scat_Cromer_Mann_b2
_atom_type_scat_Cromer_Mann_b3
_atom_type_scat_Cromer_Mann_b4
_atom_type_scat_Cromer_Mann_c
_atom_type_scat_source
_atom_type_scat_dispersion_source
C 0.01920 0.00962 2.31000 1.02000 1.58860 0.86500 20.84390 10.20750 0.56870 51.65120 0.215599998832 'International Tables Volume C Table 6.1.1.4 (pp. 500-502)' 'Henke, Gullikson and Davis, At. Data and Nucl. Data Tables, 1993, 54, 2'
B 0.00963 0.00408 2.05450 1.33260 1.09790 0.70680 23.21850 1.02100 60.34980 0.14030 -0.193200007081 'International Tables Volume C Table 6.1.1.4 (pp. 500-502)' 'Henke, Gullikson and Davis, At. Data and Nucl. Data Tables, 1993, 54, 2'
F 0.07537 0.05506 3.53920 2.64120 1.51700 1.02430 10.28250 4.29440 0.26150 26.14760 0.277599990368 'International Tables Volume C Table 6.1.1.4 (pp. 500-502)' 'Henke, Gullikson and Davis, At. Data and Nucl. Data Tables, 1993, 54, 2'
H 0.00000 0.00000 0.49300 0.32291 0.14019 0.04081 10.51090 26.12570 3.14236 57.79970 0.0030380000826 'International Tables Volume C Table 6.1.1.4 (pp. 500-502)' 'Henke, Gullikson and Davis, At. Data and Nucl. Data Tables, 1993, 54, 2'
N 0.03256 0.01839 12.21260 3.13220 2.01250 1.16630 0.00570 9.89330 28.99750 0.58260 -11.5290002823 'International Tables Volume C Table 6.1.1.4 (pp. 500-502)' 'Henke, Gullikson and Davis, At. Data and Nucl. Data Tables, 1993, 54, 2'
Pd 0.17446 3.99061 19.33190 15.50170 5.29537 0.60584 0.69866 7.98929 25.20520 76.89860 5.26593017578 'International Tables Volume C Table 6.1.1.4 (pp. 500-502)' 'Henke, Gullikson and Davis, At. Data and Nucl. Data Tables, 1993, 54, 2'

loop_
_exptl_crystal_face_index_h
_exptl_crystal_face_index_k
_exptl_crystal_face_index_l
_exptl_crystal_face_perp_dist
2 0 9 0.1444
-3 0 -8 0.0998
5 0 4 0.2394
-5 0 4 0.2854
0 6 4 0.1008
0 -6 -5 0.0998
-1 7 -1 0.0891
-2 -6 2 0.1565
0 4 -7 0.1440
2 6 -2 0.1985
2 1 -9 0.1680
1 0 9 0.1369
1 -3 -8 0.1426
4 -4 0 0.2112
1 -6 -5 0.0968
-1 -6 -4 0.0983

loop_
_geom_angle_atom_site_label_1
_geom_angle_atom_site_label_2
_geom_angle_atom_site_label_3
_geom_angle
_geom_angle_site_symmetry_1
_geom_angle_site_symmetry_3
_geom_angle_publ_flag
N3 Pd1 N3 180.0 3_666 . ?
N1 Pd1 N3 90.82(9) 3_666 3_666 ?
N1 Pd1 N3 89.18(9) 3_666 . ?
N1 Pd1 N3 90.82(9) . . ?
N1 Pd1 N3 89.18(9) . 3_666 ?
N1 Pd1 N1 180.0 3_666 . ?
C6 N3 Pd1 125.86(19) . . ?
C5 N3 Pd1 126.9(2) . . ?
C5 N3 C6 106.9(2) . . ?
C3 N1 Pd1 125.5(2) . 3_666 ?
C1 N1 Pd1 128.2(2) . 3_666 ?
C1 N1 C3 106.2(2) . . ?
C7 N4 C5 108.1(2) . . ?
C8 N4 C5 125.4(3) . . ?
C8 N4 C7 126.5(3) . . ?
C2 N2 C3 107.9(2) . . ?
C4 N2 C3 125.7(3) . . ?
C4 N2 C2 126.5(3) . . ?
N2 C3 N1 110.3(3) . . ?
H3 C3 N1 124.83(17) . . ?
H3 C3 N2 124.83(17) . . ?
H6 C6 N3 125.90(16) . . ?
C7 C6 N3 108.2(3) . . ?
C7 C6 H6 125.90(18) . . ?
N4 C5 N3 110.2(2) . . ?
H5 C5 N3 124.90(16) . . ?
H5 C5 N4 124.90(16) . . ?
C6 C7 N4 106.6(3) . . ?
H7 C7 N4 126.71(16) . . ?
H7 C7 C6 126.71(18) . . ?
H2 C2 N2 126.73(16) . . ?
C1 C2 N2 106.5(3) . . ?
C1 C2 H2 126.73(18) . . ?
H8a C8 N4 109.5 . . ?
H8b C8 N4 109.5 . . ?
H8b C8 H8a 109.5 . . ?
H8c C8 N4 109.5 . . ?
H8c C8 H8a 109.5 . . ?
H8c C8 H8b 109.5 . . ?
C2 C1 N1 109.0(3) . . ?
H1 C1 N1 125.50(16) . . ?
H1 C1 C2 125.50(18) . . ?
H4a C4 N2 109.5 . . ?
H4b C4 N2 109.5 . . ?
H4b C4 H4a 109.5 . . ?
H4c C4 N2 109.5 . . ?
H4c C4 H4a 109.5 . . ?
H4c C4 H4b 109.5 . . ?
F4 B1 F1 106.9(3) . . ?
F3 B1 F1 110.0(3) . . ?
F3 B1 F4 106.3(3) . . ?
F2 B1 F1 111.6(3) . . ?
F2 B1 F4 109.7(3) . . ?
F2 B1 F3 112.0(3) . . ?

loop_
_geom_bond_atom_site_label_1
_geom_bond_atom_site_label_2
_geom_bond_distance
_geom_bond_site_symmetry_2
_geom_bond_publ_flag
Pd1 N3 2.008(2) . ?
Pd1 N3 2.008(2) 3_666 ?
Pd1 N1 2.031(2) . ?
Pd1 N1 2.031(2) 3_666 ?
N3 C6 1.379(4) . ?
N3 C5 1.325(4) . ?
N1 C3 1.333(4) . ?
N1 C1 1.381(4) . ?
N4 C5 1.337(4) . ?
N4 C7 1.369(4) . ?
N4 C8 1.465(4) . ?
N2 C3 1.342(4) . ?
N2 C2 1.374(4) . ?
N2 C4 1.468(4) . ?
C3 H3 0.9300 . ?
C6 H6 0.9300 . ?
C6 C7 1.361(4) . ?
C5 H5 0.9300 . ?
C7 H7 0.9300 . ?
C2 H2 0.9300 . ?
C2 C1 1.355(4) . ?
C8 H8a 0.9600 . ?
C8 H8b 0.9600 . ?
C8 H8c 0.9600 . ?
C1 H1 0.9300 . ?
C4 H4a 0.9600 . ?
C4 H4b 0.9600 . ?
C4 H4c 0.9600 . ?
B1 F1 1.376(4) . ?
B1 F4 1.382(4) . ?
B1 F3 1.388(5) . ?
B1 F2 1.353(4) . ?

loop_
_exptl_oxdiff_crystal_face_indexfrac_h
_exptl_oxdiff_crystal_face_indexfrac_k
_exptl_oxdiff_crystal_face_indexfrac_l
_exptl_oxdiff_crystal_face_x
_exptl_oxdiff_crystal_face_y
_exptl_oxdiff_crystal_face_z
2.0015 -0.0357 8.9994 0.0358 0.0111 -1.0783
-3.0009 0.0398 -7.9976 -0.1578 -0.1855 1.0548
4.9992 -0.0430 3.9933 0.4396 0.5957 -0.8033
-4.9973 0.0230 4.0089 -0.5910 -0.8412 -0.0151
0.0164 5.9880 4.0263 0.6523 -0.6350 -0.3899
-0.0167 -5.9855 -5.0266 -0.6334 0.6657 0.4922
-0.9819 7.0068 -0.9693 0.7652 -0.7106 0.2036
-2.0143 -5.9898 1.9785 -0.9719 0.1634 -0.0663
0.0086 4.0162 -6.9851 0.6178 -0.1266 0.7290
2.0143 5.9898 -1.9785 0.9719 -0.1634 0.0663
1.9997 1.0090 -9.0014 0.4977 0.4783 0.7663
1.0018 -0.0291 9.0009 -0.0672 -0.1326 -0.9995
0.9900 -2.9856 -8.0164 -0.1096 0.6453 0.7299
3.9883 -4.0251 -0.0231 -0.0731 0.9162 -0.3281
0.9830 -5.9921 -5.0282 -0.5303 0.8094 0.4134
-1.0161 -5.9814 -4.0248 -0.7553 0.4913 0.4687
